data_7223842
loop_
_publ_author_name
'Tan, Yee Seng'
'Halim, Siti Nadiah Abdul'
'Molloy, Kieran C.'
'Sudlow, Anna L.'
'Otero-de-la-Roza, A.'
'Tiekink, Edward R. T.'

_publ_section_title
;
 Persistence of C--H&#x22EF;\p(chelate ring) interactions in the crystal
 structures of Pd(S2COR)2. The utility of Pd(S2COR)2as precursors for
 palladium sulphide materials
;
_journal_issue 7
_journal_name_full CrystEngComm
_journal_page_first 1105
_journal_paper_doi 10.1039/C5CE02126J
_journal_volume 18
_journal_year 2016
_chemical_formula_moiety 'C10 H18 O2 Pd S4'
_chemical_formula_sum 'C10 H18 O2 Pd S4'
_chemical_formula_weight 404.88
_space_group_crystal_system triclinic
_space_group_IT_number 2
_space_group_name_Hall '-P 1'
_space_group_name_H-M_alt 'P -1'
_symmetry_space_group_name_Hall '-P 1'
_symmetry_space_group_name_H-M 'P -1'
_atom_sites_solution_hydrogens geom
_audit_creation_method SHELXL-2014/7
_audit_update_record
;
2015-04-09 deposited with the CCDC.
2016-01-11 downloaded from the CCDC.
;
_cell_angle_alpha 111.050(7)
_cell_angle_beta 99.851(6)
_cell_angle_gamma 103.836(6)
_cell_formula_units_Z 1
_cell_length_a 6.0243(4)
_cell_length_b 8.0461(6)
_cell_length_c 8.9366(7)
_cell_measurement_reflns_used 1947
_cell_measurement_temperature 100(2)
_cell_measurement_theta_max 76.2915
_cell_measurement_theta_min 5.5268
_cell_volume 376.42(6)
_computing_cell_refinement 'CrysAlis PRO (Agilent, 2012)'
_computing_data_collection 'CrysAlis PRO (Agilent, 2012)'
_computing_data_reduction 'CrysAlis PRO (Agilent, 2012)'
_computing_molecular_graphics
;
ORTEP-3 for Windows (Farrugia, 2012) and DIAMOND (Brandenburg, 2006)
;
_computing_publication_material 'SHELXL (Sheldrick, 2015)'
_computing_structure_refinement 'SHELXL (Sheldrick, 2015)'
_computing_structure_solution 'SHELXT (Sheldrick, 2015)'
_diffrn_ambient_temperature 100(2)
_diffrn_detector_area_resol_mean 10.4041
_diffrn_measured_fraction_theta_full 0.984
_diffrn_measured_fraction_theta_max 0.984
_diffrn_measurement_device_type 'Agilent Technologies SuperNova Dual diffractometer with Atlas detector'
_diffrn_measurement_method '\w scan'
_diffrn_radiation_monochromator Mirror
_diffrn_radiation_source 'SuperNova (Cu) X-ray Source'
_diffrn_radiation_type CuK\a
_diffrn_radiation_wavelength 1.54184
_diffrn_reflns_av_R_equivalents 0.0161
_diffrn_reflns_av_unetI/netI 0.0200
_diffrn_reflns_laue_measured_fraction_full 0.984
_diffrn_reflns_laue_measured_fraction_max 0.984
_diffrn_reflns_limit_h_max 7
_diffrn_reflns_limit_h_min -7
_diffrn_reflns_limit_k_max 10
_diffrn_reflns_limit_k_min -6
_diffrn_reflns_limit_l_max 10
_diffrn_reflns_limit_l_min -11
_diffrn_reflns_number 2501
_diffrn_reflns_point_group_measured_fraction_full 0.984
_diffrn_reflns_point_group_measured_fraction_max 0.984
_diffrn_reflns_theta_full 74.949
_diffrn_reflns_theta_max 74.949
_diffrn_reflns_theta_min 5.531
_diffrn_standards_decay_% 0
_diffrn_standards_interval_count 0
_diffrn_standards_interval_time 0
_diffrn_standards_number 0
_exptl_absorpt_coefficient_mu 15.036
_exptl_absorpt_correction_T_max 1.00000
_exptl_absorpt_correction_T_min 0.28094
_exptl_absorpt_correction_type multi-scan
_exptl_absorpt_process_details 'CrysAlis PRO (Agilent, 2012)'
_exptl_crystal_colour orange
_exptl_crystal_density_diffrn 1.786
_exptl_crystal_description block
_exptl_crystal_F_000 204
_exptl_crystal_size_max 0.160
_exptl_crystal_size_mid 0.110
_exptl_crystal_size_min 0.060
_refine_diff_density_max 0.824
_refine_diff_density_min -1.602
_refine_diff_density_rms 0.140
_refine_ls_extinction_method none
_refine_ls_goodness_of_fit_ref 1.048
_refine_ls_hydrogen_treatment constr
_refine_ls_matrix_type full
_refine_ls_number_parameters 81
_refine_ls_number_reflns 1522
_refine_ls_number_restraints 0
_refine_ls_restrained_S_all 1.048
_refine_ls_R_factor_all 0.0283
_refine_ls_R_factor_gt 0.0282
_refine_ls_shift/su_max 0.000
_refine_ls_shift/su_mean 0.000
_refine_ls_structure_factor_coef Fsqd
_refine_ls_weighting_details 'w=1/[\s^2^(Fo^2^)+(0.0599P)^2^+0.1867P] where P=(Fo^2^+2Fc^2^)/3'
_refine_ls_weighting_scheme calc
_refine_ls_wR_factor_gt 0.0766
_refine_ls_wR_factor_ref 0.0769
_reflns_Friedel_coverage 0.000
_reflns_number_gt 1521
_reflns_number_total 1522
_reflns_threshold_expression 'I > 2\s(I)'
_cod_data_source_file c5ce02126j2.cif
_cod_data_source_block shelx
_cod_depositor_comments 'Adding full bibliography for 7223837--7223848.cif.'
_cod_original_cell_volume 376.42(5)
_cod_database_code 7223842
_shelx_shelxl_version_number 2014/7
_shelx_space_group_comment
;
The symmetry employed for this shelxl refinement is uniquely defined
by the following loop, which should always be used as a source of
symmetry information in preference to the above space-group names.
They are only intended as comments.
;
_shelx_estimated_absorpt_t_min 0.197
_shelx_estimated_absorpt_t_max 0.466

loop_
_space_group_symop_operation_xyz
'x, y, z'
'-x, -y, -z'

loop_
_atom_site_label
_atom_site_type_symbol
_atom_site_fract_x
_atom_site_fract_y
_atom_site_fract_z
_atom_site_U_iso_or_equiv
_atom_site_adp_type
_atom_site_occupancy
_atom_site_site_symmetry_order
_atom_site_calc_flag
_atom_site_refinement_flags_posn
_atom_site_refinement_flags_adp
_atom_site_refinement_flags_occupancy
Pd Pd 0.0000 0.5000 0.5000 0.01058(12) Uani 1 2 d S . P
S1 S 0.03940(12) 0.40464(9) 0.23046(8) 0.01465(17) Uani 1 1 d . . .
S2 S 0.37113(12) 0.70203(9) 0.53098(8) 0.01349(17) Uani 1 1 d . . .
O1 O 0.4422(4) 0.6094(3) 0.2267(3) 0.0156(4) Uani 1 1 d . . .
C1 C 0.3071(5) 0.5799(4) 0.3205(3) 0.0132(5) Uani 1 1 d . . .
C2 C 0.6726(5) 0.7607(4) 0.3046(3) 0.0137(5) Uani 1 1 d . . .
H2A H 0.7817 0.7307 0.3796 0.016 Uiso 1 1 calc R U .
H2B H 0.6515 0.8811 0.3713 0.016 Uiso 1 1 calc R U .
C3 C 0.7737(5) 0.7762(4) 0.1646(3) 0.0122(5) Uani 1 1 d . . .
H3 H 0.7803 0.6500 0.0939 0.015 Uiso 1 1 calc R U .
C4 C 1.0264(5) 0.9156(4) 0.2400(4) 0.0168(5) Uani 1 1 d . . .
H4A H 1.1233 0.8737 0.3095 0.025 Uiso 1 1 calc R U .
H4B H 1.0225 1.0404 0.3090 0.025 Uiso 1 1 calc R U .
H4C H 1.0960 0.9224 0.1501 0.025 Uiso 1 1 calc R U .
C5 C 0.6172(5) 0.8367(4) 0.0544(3) 0.0169(5) Uani 1 1 d . . .
H5A H 0.4558 0.7451 0.0073 0.025 Uiso 1 1 calc R U .
H5B H 0.6848 0.8426 -0.0366 0.025 Uiso 1 1 calc R U .
H5C H 0.6109 0.9612 0.1218 0.025 Uiso 1 1 calc R U .

loop_
_atom_site_aniso_label
_atom_site_aniso_U_11
_atom_site_aniso_U_22
_atom_site_aniso_U_33
_atom_site_aniso_U_23
_atom_site_aniso_U_13
_atom_site_aniso_U_12
Pd 0.01315(18) 0.00599(17) 0.01042(17) 0.00228(12) 0.00322(11) 0.00128(11)
S1 0.0156(3) 0.0099(3) 0.0114(3) 0.0009(3) 0.0032(3) -0.0016(3)
S2 0.0163(3) 0.0083(3) 0.0109(3) 0.0015(2) 0.0031(2) 0.0002(3)
O1 0.0158(10) 0.0102(9) 0.0128(9) 0.0012(8) 0.0036(8) -0.0034(7)
C1 0.0174(13) 0.0073(11) 0.0131(12) 0.0032(10) 0.0035(10) 0.0033(10)
C2 0.0146(13) 0.0081(11) 0.0118(12) 0.0013(10) 0.0022(10) -0.0022(10)
C3 0.0147(12) 0.0090(11) 0.0130(12) 0.0050(10) 0.0045(10) 0.0029(10)
C4 0.0170(13) 0.0133(13) 0.0174(13) 0.0067(11) 0.0043(11) 0.0001(10)
C5 0.0184(13) 0.0172(13) 0.0161(13) 0.0096(11) 0.0031(11) 0.0048(10)

loop_
_atom_type_symbol
_atom_type_description
_atom_type_scat_dispersion_real
_atom_type_scat_dispersion_imag
_atom_type_scat_source
C C 0.0181 0.0091 'International Tables Vol C Tables 4.2.6.8 and 6.1.1.4'
H H 0.0000 0.0000 'International Tables Vol C Tables 4.2.6.8 and 6.1.1.4'
O O 0.0492 0.0322 'International Tables Vol C Tables 4.2.6.8 and 6.1.1.4'
S S 0.3331 0.5567 'International Tables Vol C Tables 4.2.6.8 and 6.1.1.4'
Pd Pd 0.1215 3.9337 'International Tables Vol C Tables 4.2.6.8 and 6.1.1.4'

loop_
_geom_angle_atom_site_label_1
_geom_angle_atom_site_label_2
_geom_angle_atom_site_label_3
_geom_angle
_geom_angle_site_symmetry_1
_geom_angle_site_symmetry_3
S1 Pd S1 180.0 2_566 .
S1 Pd S2 75.83(3) 2_566 2_566
S1 Pd S2 104.17(2) . 2_566
S1 Pd S2 104.17(2) 2_566 .
S1 Pd S2 75.83(2) . .
S2 Pd S2 180.0 2_566 .
C1 S1 Pd 84.94(10) . .
C1 S2 Pd 84.63(10) . .
C1 O1 C2 119.1(2) . .
O1 C1 S1 119.2(2) . .
O1 C1 S2 126.2(2) . .
S1 C1 S2 114.59(17) . .
O1 C2 C3 107.0(2) . .
O1 C2 H2A 110.3 . .
C3 C2 H2A 110.3 . .
O1 C2 H2B 110.3 . .
C3 C2 H2B 110.3 . .
H2A C2 H2B 108.6 . .
C2 C3 C4 108.9(2) . .
C2 C3 C5 111.3(2) . .
C4 C3 C5 110.9(2) . .
C2 C3 H3 108.6 . .
C4 C3 H3 108.6 . .
C5 C3 H3 108.6 . .
C3 C4 H4A 109.5 . .
C3 C4 H4B 109.5 . .
H4A C4 H4B 109.5 . .
C3 C4 H4C 109.5 . .
H4A C4 H4C 109.5 . .
H4B C4 H4C 109.5 . .
C3 C5 H5A 109.5 . .
C3 C5 H5B 109.5 . .
H5A C5 H5B 109.5 . .
C3 C5 H5C 109.5 . .
H5A C5 H5C 109.5 . .
H5B C5 H5C 109.5 . .

loop_
_geom_bond_atom_site_label_1
_geom_bond_atom_site_label_2
_geom_bond_distance
_geom_bond_site_symmetry_2
Pd S1 2.3243(7) 2_566
Pd S1 2.3243(7) .
Pd S2 2.3333(7) 2_566
Pd S2 2.3333(7) .
S1 C1 1.700(3) .
S2 C1 1.701(3) .
O1 C1 1.306(4) .
O1 C2 1.465(3) .
C2 C3 1.512(4) .
C2 H2A 0.9900 .
C2 H2B 0.9900 .
C3 C4 1.523(4) .
C3 C5 1.531(4) .
C3 H3 1.0000 .
C4 H4A 0.9800 .
C4 H4B 0.9800 .
C4 H4C 0.9800 .
C5 H5A 0.9800 .
C5 H5B 0.9800 .
C5 H5C 0.9800 .

loop_
_geom_torsion_atom_site_label_1
_geom_torsion_atom_site_label_2
_geom_torsion_atom_site_label_3
_geom_torsion_atom_site_label_4
_geom_torsion
C2 O1 C1 S1 179.89(17)
C2 O1 C1 S2 0.0(4)
Pd S1 C1 O1 -179.7(2)
Pd S1 C1 S2 0.18(13)
Pd S2 C1 O1 179.7(2)
Pd S2 C1 S1 -0.18(13)
C1 O1 C2 C3 -173.4(2)
O1 C2 C3 C4 -173.3(2)
O1 C2 C3 C5 64.1(3)
